data_2208417
loop_
_publ_author_name
'Sonar, Vijayakumar N.'
'Parkin, Sean'
'Crooks, Peter A.'

_publ_section_title
;
 Methyl (<i>E</i>)-2-cyano-3-(1<i>H</i>-indol-3-yl)acrylate
;
_journal_coeditor_code RZ6176
_journal_issue 3
_journal_name_full 'Acta Crystallographica Section E'
_journal_page_first o1077
_journal_page_last o1078
_journal_paper_doi 10.1107/S1600536806004892
_journal_volume 62
_journal_year 2006
_chemical_formula_iupac 'C13 H10 N2 O2'
_chemical_formula_moiety 'C13 H10 N2 O2'
_chemical_formula_sum 'C13 H10 N2 O2'
_chemical_formula_weight 226.23
_chemical_name_systematic
;
Methyl (E)-2-cyano-3-(1H-indol-3-yl)acrylate
;
_space_group_IT_number 14
_symmetry_cell_setting monoclinic
_symmetry_space_group_name_Hall '-P 2ybc'
_symmetry_space_group_name_H-M 'P 1 21/c 1'
_atom_sites_solution_hydrogens geom
_atom_sites_solution_primary direct
_atom_sites_solution_secondary difmap
_audit_creation_method SHELXL-97
_cell_angle_alpha 90.00
_cell_angle_beta 94.552(2)
_cell_angle_gamma 90.00
_cell_formula_units_Z 4
_cell_length_a 11.3655(5)
_cell_length_b 6.2177(3)
_cell_length_c 15.9239(8)
_cell_measurement_reflns_used 2793
_cell_measurement_temperature 90.0(2)
_cell_measurement_theta_max 27.48
_cell_measurement_theta_min 1.00
_cell_volume 1121.75(9)
_computing_cell_refinement 'SCALEPACK (Otwinowski & Minor, 1997)'
_computing_data_collection 'COLLECT (Nonius, 1999)'
_computing_data_reduction 'DENZO-SMN (Otwinowski & Minor, 1997)'
_computing_molecular_graphics 'XP in SHELXTL (Sheldrick, 1995)'
_computing_publication_material
;
SHELXL97 and local procedures
;
_computing_structure_refinement 'SHELXL97 (Sheldrick, 1997)'
_computing_structure_solution 'SHELXS97 (Sheldrick, 1997)'
_diffrn_ambient_temperature 90.0(2)
_diffrn_detector_area_resol_mean 18
_diffrn_measured_fraction_theta_full .998
_diffrn_measured_fraction_theta_max .998
_diffrn_measurement_device_type 'Nonius KappaCCD'
_diffrn_measurement_method '\w scans at fixed \c = 55\%'
_diffrn_radiation_monochromator graphite
_diffrn_radiation_source 'fine-focus sealed tube'
_diffrn_radiation_type MoK\a
_diffrn_radiation_wavelength 0.71073
_diffrn_reflns_av_R_equivalents 0.0393
_diffrn_reflns_av_sigmaI/netI 0.0524
_diffrn_reflns_limit_h_max 14
_diffrn_reflns_limit_h_min -14
_diffrn_reflns_limit_k_max 8
_diffrn_reflns_limit_k_min -7
_diffrn_reflns_limit_l_max 20
_diffrn_reflns_limit_l_min -20
_diffrn_reflns_number 4603
_diffrn_reflns_theta_full 27.50
_diffrn_reflns_theta_max 27.50
_diffrn_reflns_theta_min 1.80
_diffrn_standards_decay_% 0
_diffrn_standards_number 0
_exptl_absorpt_coefficient_mu 0.093
_exptl_absorpt_correction_type none
_exptl_crystal_colour yellow
_exptl_crystal_density_diffrn 1.340
_exptl_crystal_density_method 'not measured'
_exptl_crystal_description 'cut needle'
_exptl_crystal_F_000 472
_exptl_crystal_size_max 0.32
_exptl_crystal_size_mid 0.20
_exptl_crystal_size_min 0.10
_refine_diff_density_max .221
_refine_diff_density_min -.241
_refine_ls_extinction_method none
_refine_ls_goodness_of_fit_ref 1.029
_refine_ls_hydrogen_treatment constr
_refine_ls_matrix_type full
_refine_ls_number_parameters 155
_refine_ls_number_reflns 2573
_refine_ls_number_restraints 0
_refine_ls_restrained_S_all 1.029
_refine_ls_R_factor_all 0.0825
_refine_ls_R_factor_gt 0.0472
_refine_ls_shift/su_max 0.000
_refine_ls_shift/su_mean 0.000
_refine_ls_structure_factor_coef Fsqd
_refine_ls_weighting_details 'calc w=1/[\s^2^(Fo^2^)+(0.0778P)^2^] where P=(Fo^2^+2Fc^2^)/3'
_refine_ls_weighting_scheme calc
_refine_ls_wR_factor_gt 0.1166
_refine_ls_wR_factor_ref 0.1339
_reflns_number_gt 1703
_reflns_number_total 2573
_reflns_threshold_expression I>2\s(I)
_cod_data_source_file rz6176.cif
_cod_data_source_block II
_cod_original_sg_symbol_H-M 'P 21/c'
_cod_database_code 2208417
_cod_database_fobs_code 2208417

loop_
_symmetry_equiv_pos_as_xyz
'x, y, z'
'-x, y+1/2, -z+1/2'
'-x, -y, -z'
'x, -y-1/2, z-1/2'

loop_
_atom_site_type_symbol
_atom_site_label
_atom_site_fract_x
_atom_site_fract_y
_atom_site_fract_z
_atom_site_U_iso_or_equiv
_atom_site_adp_type
_atom_site_calc_flag
_atom_site_refinement_flags
_atom_site_occupancy
N N1 0.76763(12) 0.5276(2) 0.25161(8) 0.0332(4) Uani d . 1
H H1N 0.7890 0.5637 0.2016 0.040 Uiso calc R 1
N N2 0.97851(12) -0.0947(2) 0.33469(8) 0.0336(4) Uani d . 1
O O1 0.76163(9) -0.08901(18) 0.57577(6) 0.0283(3) Uani d . 1
O O2 0.89992(9) -0.29480(17) 0.52126(6) 0.0273(3) Uani d . 1
C C1 0.80772(14) 0.3549(3) 0.29562(9) 0.0284(4) Uani d . 1
H H1 0.8632 0.2540 0.2776 0.034 Uiso calc R 1
C C2 0.75556(12) 0.3459(3) 0.37181(9) 0.0232(4) Uani d . 1
C C3 0.67799(12) 0.5302(3) 0.37216(9) 0.0234(4) Uani d . 1
C C4 0.60168(12) 0.6104(3) 0.42905(10) 0.0291(4) Uani d . 1
H H4 0.5943 0.5404 0.4814 0.035 Uiso calc R 1
C C5 0.53740(14) 0.7925(3) 0.40798(13) 0.0381(5) Uani d . 1
H H5 0.4842 0.8465 0.4460 0.046 Uiso calc R 1
C C6 0.54859(15) 0.9001(3) 0.33198(12) 0.0422(5) Uani d . 1
H H6 0.5032 1.0260 0.3194 0.051 Uiso calc R 1
C C7 0.62423(17) 0.8268(3) 0.27503(12) 0.0402(5) Uani d . 1
H H7 0.6326 0.9002 0.2235 0.048 Uiso calc R 1
C C8 0.68794(14) 0.6410(3) 0.29594(9) 0.0292(4) Uani d . 1
C C9 0.76722(12) 0.1895(2) 0.43699(9) 0.0219(4) Uani d . 1
H H9 0.7191 0.2147 0.4821 0.026 Uiso calc R 1
C C10 0.83508(12) 0.0105(3) 0.44586(9) 0.0216(4) Uani d . 1
C C11 0.82709(12) -0.1257(2) 0.52064(9) 0.0228(4) Uani d . 1
C C12 0.91437(13) -0.0508(3) 0.38454(9) 0.0244(4) Uani d . 1
C C13 0.89611(15) -0.4376(3) 0.59264(10) 0.0338(4) Uani d . 1
H H13A 0.9206 -0.3592 0.6445 0.051 Uiso calc R 1
H H13B 0.9497 -0.5589 0.5862 0.051 Uiso calc R 1
H H13C 0.8155 -0.4914 0.5956 0.051 Uiso calc R 1

loop_
_atom_site_aniso_label
_atom_site_aniso_U_11
_atom_site_aniso_U_22
_atom_site_aniso_U_33
_atom_site_aniso_U_12
_atom_site_aniso_U_13
_atom_site_aniso_U_23
N1 0.0462(8) 0.0358(9) 0.0177(6) -0.0117(7) 0.0033(6) 0.0012(6)
N2 0.0359(8) 0.0354(9) 0.0309(8) 0.0012(7) 0.0116(6) -0.0008(7)
O1 0.0298(6) 0.0371(7) 0.0186(5) 0.0030(5) 0.0047(4) 0.0000(5)
O2 0.0302(6) 0.0265(6) 0.0253(6) 0.0043(5) 0.0024(4) 0.0021(5)
C1 0.0318(8) 0.0305(10) 0.0230(8) -0.0060(7) 0.0025(6) -0.0023(7)
C2 0.0216(7) 0.0276(9) 0.0206(7) -0.0047(7) 0.0020(6) -0.0012(7)
C3 0.0210(7) 0.0247(8) 0.0238(8) -0.0054(7) -0.0033(6) 0.0003(7)
C4 0.0220(8) 0.0302(9) 0.0350(9) -0.0010(7) 0.0025(7) -0.0001(8)
C5 0.0243(8) 0.0318(10) 0.0575(12) 0.0013(8) -0.0002(8) -0.0019(9)
C6 0.0339(10) 0.0289(10) 0.0607(13) 0.0000(8) -0.0172(9) 0.0019(10)
C7 0.0491(11) 0.0311(10) 0.0364(10) -0.0109(9) -0.0213(8) 0.0081(8)
C8 0.0336(9) 0.0289(10) 0.0234(8) -0.0088(7) -0.0076(7) 0.0002(7)
C9 0.0200(7) 0.0283(9) 0.0176(7) -0.0030(7) 0.0026(6) -0.0037(7)
C10 0.0216(7) 0.0262(9) 0.0172(7) -0.0016(6) 0.0022(6) -0.0029(6)
C11 0.0216(7) 0.0270(9) 0.0196(8) -0.0004(7) -0.0007(6) -0.0028(7)
C12 0.0243(8) 0.0259(9) 0.0228(8) 0.0000(7) 0.0014(6) -0.0014(7)
C13 0.0404(10) 0.0295(10) 0.0312(9) 0.0052(8) 0.0008(7) 0.0067(8)

loop_
_atom_type_symbol
_atom_type_description
_atom_type_scat_dispersion_real
_atom_type_scat_dispersion_imag
_atom_type_scat_source
C C .0033 .0016 'International Tables Vol C Tables 4.2.6.8 and 6.1.1.4'
H H .0000 .0000 'International Tables Vol C Tables 4.2.6.8 and 6.1.1.4'
N N .0061 .0033 'International Tables Vol C Tables 4.2.6.8 and 6.1.1.4'
O O .0106 .0060 'International Tables Vol C Tables 4.2.6.8 and 6.1.1.4'

loop_
_geom_angle_atom_site_label_1
_geom_angle_atom_site_label_2
_geom_angle_atom_site_label_3
_geom_angle
_geom_angle_publ_flag
C1 N1 C8 110.48(13) ?
C1 N1 H1N 124.8 ?
C8 N1 H1N 124.8 ?
C11 O2 C13 115.55(12) ?
N1 C1 C2 109.66(15) ?
N1 C1 H1 125.2 ?
C2 C1 H1 125.2 ?
C1 C2 C9 129.94(15) y
C1 C2 C3 105.87(14) ?
C9 C2 C3 124.14(14) ?
C4 C3 C8 118.78(15) ?
C4 C3 C2 134.14(15) ?
C8 C3 C2 107.08(14) ?
C5 C4 C3 118.80(16) ?
C5 C4 H4 120.6 ?
C3 C4 H4 120.6 ?
C4 C5 C6 121.50(17) ?
C4 C5 H5 119.2 ?
C6 C5 H5 119.2 ?
C7 C6 C5 121.12(17) ?
C7 C6 H6 119.4 ?
C5 C6 H6 119.4 ?
C6 C7 C8 117.29(17) ?
C6 C7 H7 121.4 ?
C8 C7 H7 121.4 ?
N1 C8 C7 130.59(16) ?
N1 C8 C3 106.90(14) ?
C7 C8 C3 122.50(16) ?
C10 C9 C2 131.12(14) y
C10 C9 H9 114.4 ?
C2 C9 H9 114.4 ?
C9 C10 C12 122.12(14) y
C9 C10 C11 119.11(13) y
C12 C10 C11 118.78(14) ?
O1 C11 O2 123.76(13) y
O1 C11 C10 123.85(14) y
O2 C11 C10 112.39(12) y
N2 C12 C10 178.24(17) ?
O2 C13 H13A 109.5 ?
O2 C13 H13B 109.5 ?
H13A C13 H13B 109.5 ?
O2 C13 H13C 109.5 ?
H13A C13 H13C 109.5 ?
H13B C13 H13C 109.5 ?

loop_
_geom_bond_atom_site_label_1
_geom_bond_atom_site_label_2
_geom_bond_distance
_geom_bond_publ_flag
N1 C1 1.342(2) y
N1 C8 1.385(2) ?
N1 H1N 0.8800 ?
N2 C12 1.1522(18) y
O1 C11 1.2165(16) y
O2 C11 1.3376(18) y
O2 C13 1.4455(18) ?
C1 C2 1.393(2) y
C1 H1 0.9500 ?
C2 C9 1.421(2) ?
C2 C3 1.446(2) ?
C3 C4 1.395(2) ?
C3 C8 1.408(2) ?
C4 C5 1.375(2) ?
C4 H4 0.9500 ?
C5 C6 1.397(3) ?
C5 H5 0.9500 ?
C6 C7 1.376(3) ?
C6 H6 0.9500 ?
C7 C8 1.390(2) ?
C7 H7 0.9500 ?
C9 C10 1.355(2) y
C9 H9 0.9500 ?
C10 C12 1.4321(19) ?
C10 C11 1.470(2) ?
C13 H13A 0.9800 ?
C13 H13B 0.9800 ?
C13 H13C 0.9800 ?

loop_
_geom_hbond_atom_site_label_D
_geom_hbond_atom_site_label_H
_geom_hbond_atom_site_label_A
_geom_hbond_site_symmetry_A
_geom_hbond_distance_DH
_geom_hbond_distance_HA
_geom_hbond_distance_DA
_geom_hbond_angle_DHA
N1 H1N O1 4_565 0.88 2.01 2.8214(16) 153

loop_
_geom_torsion_atom_site_label_1
_geom_torsion_atom_site_label_2
_geom_torsion_atom_site_label_3
_geom_torsion_atom_site_label_4
_geom_torsion
_geom_torsion_publ_flag
C8 N1 C1 C2 0.13(17) ?
N1 C1 C2 C9 177.39(14) ?
N1 C1 C2 C3 0.03(17) ?
C1 C2 C3 C4 179.57(16) ?
C9 C2 C3 C4 2.0(3) ?
C1 C2 C3 C8 -0.18(16) ?
C9 C2 C3 C8 -177.74(14) ?
C8 C3 C4 C5 1.1(2) ?
C2 C3 C4 C5 -178.59(15) ?
C3 C4 C5 C6 -1.2(2) ?
C4 C5 C6 C7 0.3(3) ?
C5 C6 C7 C8 0.5(2) ?
C1 N1 C8 C7 -179.42(16) ?
C1 N1 C8 C3 -0.24(17) ?
C6 C7 C8 N1 178.51(15) ?
C6 C7 C8 C3 -0.6(2) ?
C4 C3 C8 N1 -179.54(13) ?
C2 C3 C8 N1 0.25(16) ?
C4 C3 C8 C7 -0.3(2) ?
C2 C3 C8 C7 179.51(14) ?
C1 C2 C9 C10 3.1(3) ?
C3 C2 C9 C10 -179.93(15) ?
C2 C9 C10 C12 1.0(3) ?
C2 C9 C10 C11 -178.87(14) ?
C13 O2 C11 O1 0.6(2) ?
C13 O2 C11 C10 -179.42(12) ?
C9 C10 C11 O1 0.7(2) y
C12 C10 C11 O1 -179.14(13) ?
C9 C10 C11 O2 -179.31(12) ?
C12 C10 C11 O2 0.85(19) ?

loop_
_cod_related_entry_id
_cod_related_entry_database
_cod_related_entry_code
1 ChemSpider 1414292
